data_7706469
loop_
_publ_author_name
'Grass, Amanda'
'Kulathungage, Lakshani Wathsala'
'Wannipurage, Duleeka'
'Yousif, Maryam'
'Ward, Cassandra L.'
'Groysman, Stanislav'

_publ_section_title
;
 Synthesis, characterization, and alkoxide transfer reactivity of dimeric
 Tl<sub>2</sub>(OR)<sub>2</sub> complexes.
;
_journal_issue 7
_journal_name_full 'Dalton transactions (Cambridge, England : 2003)'
_journal_page_first 2501
_journal_page_last 2509
_journal_paper_doi 10.1039/d0dt03917a
_journal_volume 50
_journal_year 2021
_chemical_formula_moiety 'C27 H40 O Ru'
_chemical_formula_sum 'C27 H40 O Ru'
_chemical_formula_weight 481.66
_space_group_crystal_system triclinic
_space_group_IT_number 2
_space_group_name_Hall '-P 1'
_space_group_name_H-M_alt 'P -1'
_atom_sites_solution_hydrogens mixed
_atom_sites_solution_primary dual
_audit_creation_date 2020-12-29
_audit_creation_method
;
Olex2 1.3
(compiled 2020.11.12 svn.r5f609507 for OlexSys, GUI svn.r6226)
;
_audit_update_record
;
2021-01-05 deposited with the CCDC.	2021-01-19 downloaded from the CCDC.
;
_cell_angle_alpha 106.093(2)
_cell_angle_beta 98.321(2)
_cell_angle_gamma 93.777(2)
_cell_formula_units_Z 2
_cell_length_a 8.1664(4)
_cell_length_b 10.4284(5)
_cell_length_c 14.7777(7)
_cell_measurement_reflns_used 9837
_cell_measurement_temperature 100
_cell_measurement_theta_max 30.592
_cell_measurement_theta_min 2.536
_cell_volume 1189.00(10)
_computing_cell_refinement 'SAINT V8.40B (?, 2016)'
_computing_data_reduction 'SAINT V8.40B (?, 2016)'
_computing_molecular_graphics 'Olex2 1.3 (Dolomanov et al., 2009)'
_computing_publication_material 'Olex2 1.3 (Dolomanov et al., 2009)'
_computing_structure_refinement 'SHELXL 2018/3 (Sheldrick, 2015)'
_computing_structure_solution 'SHELXT  (Sheldrick, 2015)'
_diffrn_ambient_temperature 100
_diffrn_measured_fraction_theta_full 1.000
_diffrn_measured_fraction_theta_max 0.998
_diffrn_measurement_device_type 'Bruker APEX-II CCD'
_diffrn_measurement_method '\f and \w scans'
_diffrn_radiation_type MoK\a
_diffrn_radiation_wavelength 0.71073
_diffrn_reflns_av_R_equivalents 0.0401
_diffrn_reflns_av_unetI/netI 0.0329
_diffrn_reflns_Laue_measured_fraction_full 1.000
_diffrn_reflns_Laue_measured_fraction_max 0.998
_diffrn_reflns_limit_h_max 12
_diffrn_reflns_limit_h_min -12
_diffrn_reflns_limit_k_max 15
_diffrn_reflns_limit_k_min -15
_diffrn_reflns_limit_l_max 22
_diffrn_reflns_limit_l_min -22
_diffrn_reflns_number 48194
_diffrn_reflns_point_group_measured_fraction_full 1.000
_diffrn_reflns_point_group_measured_fraction_max 0.998
_diffrn_reflns_theta_full 25.242
_diffrn_reflns_theta_max 32.146
_diffrn_reflns_theta_min 1.455
_diffrn_source_current 30.0
_diffrn_source_power 1.5
_diffrn_source_voltage 50.0
_diffrn_standards_number 0
_exptl_absorpt_coefficient_mu 0.674
_exptl_absorpt_correction_T_max 0.6483
_exptl_absorpt_correction_T_min 0.6140
_exptl_absorpt_correction_type multi-scan
_exptl_absorpt_process_details
;
SADABS-2016/2 (Bruker,2016/2) was used for absorption correction.
wR2(int) was 0.0482 before and 0.0417 after correction.
The Ratio of minimum to maximum transmission is 0.9471.
The \l/2 correction factor is Not present.
;
_exptl_crystal_colour violet
_exptl_crystal_colour_primary violet
_exptl_crystal_density_diffrn 1.345
_exptl_crystal_description block
_exptl_crystal_F_000 508
_exptl_crystal_size_max 0.36
_exptl_crystal_size_mid 0.33
_exptl_crystal_size_min 0.24
_refine_diff_density_max 1.452
_refine_diff_density_min -0.999
_refine_diff_density_rms 0.087
_refine_ls_extinction_method none
_refine_ls_goodness_of_fit_ref 1.078
_refine_ls_hydrogen_treatment mixed
_refine_ls_matrix_type full
_refine_ls_number_parameters 393
_refine_ls_number_reflns 8331
_refine_ls_number_restraints 174
_refine_ls_restrained_S_all 1.090
_refine_ls_R_factor_all 0.0367
_refine_ls_R_factor_gt 0.0303
_refine_ls_shift/su_max 0.002
_refine_ls_shift/su_mean 0.000
_refine_ls_structure_factor_coef Fsqd
_refine_ls_weighting_details 'w=1/[\s^2^(Fo^2^)+(0.0363P)^2^+0.5965P] where P=(Fo^2^+2Fc^2^)/3'
_refine_ls_weighting_scheme calc
_refine_ls_wR_factor_gt 0.0734
_refine_ls_wR_factor_ref 0.0762
_reflns_Friedel_coverage 0.000
_reflns_number_gt 7300
_reflns_number_total 8331
_reflns_threshold_expression 'I > 2\s(I)'
_cod_data_source_file d0dt03917a2.cif
_cod_data_source_block sg896_0m
_cod_depositor_comments 'Adding full bibliography for 7706467--7706474.cif.'
_cod_database_code 7706469
_shelx_shelxl_version_number 2018/3
_shelx_space_group_comment
;
The symmetry employed for this shelxl refinement is uniquely defined
by the following loop, which should always be used as a source of
symmetry information in preference to the above space-group names.
They are only intended as comments.
;
_shelx_estimated_absorpt_t_max 0.855
_shelx_estimated_absorpt_t_min 0.793
_olex2_refinement_description
;
1. Fixed Uiso
 At 1.2 times of:
  All C(H) groups
 At 1.5 times of:
  All C(H,H,H) groups
2. Restrained distances
 C12'-C10 \\sim C12-C10 \\sim C13-C10 \\sim C13'-C10 \\sim C11'-C10 \\sim
C11-C10 \\sim C16'-C14 \\sim C16-
 C14 \\sim C17'-C14 \\sim C17-C14 \\sim C15'-C14 \\sim C15-C14
 with sigma of 0.01
3. Uiso/Uaniso restraints and constraints
C10 \\sim C11 \\sim C12 \\sim C13 \\sim C11' \\sim C12' \\sim C13': within 2A
with sigma of 0.01 and sigma for terminal atoms of 0.02 within 2A
C14 \\sim C15 \\sim C16 \\sim C17 \\sim C15' \\sim C16' \\sim C17': within 2A
with sigma of 0.01 and sigma for terminal atoms of 0.02 within 2A
4. Others
 Sof(C11')=Sof(H11D)=Sof(H11E)=Sof(H11F)=Sof(C12')=Sof(H12D)=Sof(H12E)=
 Sof(H12F)=Sof(C13')=Sof(H13D)=Sof(H13E)=Sof(H13F)=1-FVAR(1)
 Sof(C11)=Sof(H11A)=Sof(H11B)=Sof(H11C)=Sof(C12)=Sof(H12A)=Sof(H12B)=Sof(H12C)=
 Sof(C13)=Sof(H13A)=Sof(H13B)=Sof(H13C)=FVAR(1)
 Sof(C15')=Sof(H15D)=Sof(H15E)=Sof(H15F)=Sof(C16')=Sof(H16D)=Sof(H16E)=
 Sof(H16F)=Sof(C17')=Sof(H17D)=Sof(H17E)=Sof(H17F)=1-FVAR(2)
 Sof(C15)=Sof(H15A)=Sof(H15B)=Sof(H15C)=Sof(C16)=Sof(H16A)=Sof(H16B)=Sof(H16C)=
 Sof(C17)=Sof(H17A)=Sof(H17B)=Sof(H17C)=FVAR(2)
5.a Aromatic/amide H refined with riding coordinates:
 C20(H20)
5.b Idealised Me refined as rotating group:
 C11(H11A,H11B,H11C), C12(H12A,H12B,H12C), C13(H13A,H13B,H13C), C15(H15A,H15B,
 H15C), C16(H16A,H16B,H16C), C17(H17A,H17B,H17C), C11'(H11D,H11E,H11F),
 C12'(H12D,H12E,H12F), C13'(H13D,H13E,H13F), C15'(H15D,H15E,H15F), C16'(H16D,
 H16E,H16F), C17'(H17D,H17E,H17F)
;
_olex2_submission_special_instructions 'No special instructions were received'

loop_
_space_group_symop_operation_xyz
'x, y, z'
'-x, -y, -z'

loop_
_atom_site_label
_atom_site_type_symbol
_atom_site_fract_x
_atom_site_fract_y
_atom_site_fract_z
_atom_site_U_iso_or_equiv
_atom_site_adp_type
_atom_site_occupancy
_atom_site_site_symmetry_order
_atom_site_calc_flag
_atom_site_refinement_flags_posn
_atom_site_refinement_flags_adp
_atom_site_refinement_flags_occupancy
_atom_site_disorder_assembly
_atom_site_disorder_group
Ru1 Ru 0.47105(2) 0.77079(2) 0.22161(2) 0.01419(4) Uani 1 1 d . . . . .
O1 O 0.41780(15) 0.58186(11) 0.19706(8) 0.0175(2) Uani 1 1 d . . . . .
C1 C 0.33612(19) 0.77485(15) 0.33034(11) 0.0141(3) Uani 1 1 d . . . . .
C2 C 0.2907(2) 0.88380(16) 0.40066(11) 0.0156(3) Uani 1 1 d . . . . .
C3 C 0.2004(2) 0.85978(17) 0.46840(11) 0.0172(3) Uani 1 1 d . . . . .
H3 H 0.171(3) 0.933(2) 0.5128(16) 0.021 Uiso 1 1 d . U . . .
C4 C 0.1526(2) 0.73131(17) 0.47141(11) 0.0187(3) Uani 1 1 d . . . . .
C5 C 0.1958(2) 0.62355(17) 0.40339(12) 0.0188(3) Uani 1 1 d . . . . .
H5 H 0.161(3) 0.537(2) 0.4055(16) 0.023 Uiso 1 1 d . U . . .
C6 C 0.2841(2) 0.64344(16) 0.33320(11) 0.0161(3) Uani 1 1 d . . . . .
C7 C 0.3337(2) 1.02808(17) 0.40504(14) 0.0217(3) Uani 1 1 d . . . . .
H7A H 0.442(3) 1.048(2) 0.4078(18) 0.033 Uiso 1 1 d . U . . .
H7B H 0.300(3) 1.092(2) 0.4610(18) 0.033 Uiso 1 1 d . U . . .
H7C H 0.281(3) 1.046(2) 0.3499(18) 0.033 Uiso 1 1 d . U . . .
C8 C 0.0533(3) 0.7092(2) 0.54508(15) 0.0267(4) Uani 1 1 d . . . . .
H8A H 0.053(3) 0.782(3) 0.592(2) 0.040 Uiso 1 1 d . U . . .
H8B H 0.066(3) 0.638(3) 0.564(2) 0.040 Uiso 1 1 d . U . . .
H8C H -0.053(4) 0.687(3) 0.519(2) 0.040 Uiso 1 1 d . U . . .
C9 C 0.3295(2) 0.52677(16) 0.25617(11) 0.0170(3) Uani 1 1 d . . . . .
C10 C 0.4614(2) 0.44485(17) 0.30143(13) 0.0243(4) Uani 1 1 d D U . . .
C14 C 0.1642(2) 0.44591(17) 0.18536(12) 0.0224(3) Uani 1 1 d D U . . .
C18 C 0.8705(3) 0.8539(3) 0.30017(15) 0.0311(4) Uani 1 1 d . . . . .
H18A H 0.850(3) 0.878(3) 0.366(2) 0.047 Uiso 1 1 d . U . . .
H18B H 0.960(4) 0.913(3) 0.296(2) 0.047 Uiso 1 1 d . U . . .
H18C H 0.908(4) 0.767(3) 0.285(2) 0.047 Uiso 1 1 d . U . . .
C19 C 0.7196(2) 0.86229(19) 0.23165(12) 0.0210(3) Uani 1 1 d . . . . .
C20 C 0.6795(2) 0.76911(18) 0.13875(12) 0.0205(3) Uani 1 1 d . . . . .
H20 H 0.754591 0.706265 0.116945 0.025 Uiso 1 1 calc R U . . .
C21 C 0.5299(2) 0.76978(17) 0.07948(12) 0.0185(3) Uani 1 1 d . . . . .
H21 H 0.495(3) 0.703(2) 0.0193(16) 0.022 Uiso 1 1 d . U . . .
C22 C 0.4163(2) 0.86462(17) 0.11109(12) 0.0174(3) Uani 1 1 d . . . . .
C23 C 0.4699(2) 0.97019(17) 0.19748(12) 0.0185(3) Uani 1 1 d . . . . .
H23 H 0.400(3) 1.031(2) 0.2168(16) 0.022 Uiso 1 1 d . U . . .
C24 C 0.6194(2) 0.96871(18) 0.25717(13) 0.0201(3) Uani 1 1 d . . . . .
H24 H 0.647(3) 1.031(2) 0.3181(17) 0.024 Uiso 1 1 d . U . . .
C25 C 0.2504(2) 0.85632(17) 0.04817(13) 0.0201(3) Uani 1 1 d . . . . .
H25 H 0.217(3) 0.764(2) 0.0161(16) 0.024 Uiso 1 1 d . U . . .
C26 C 0.2726(3) 0.9257(2) -0.02883(15) 0.0281(4) Uani 1 1 d . . . . .
H26A H 0.300(3) 1.019(3) -0.001(2) 0.042 Uiso 1 1 d . U . . .
H26B H 0.168(4) 0.913(3) -0.075(2) 0.042 Uiso 1 1 d . U . . .
H26C H 0.354(3) 0.888(3) -0.063(2) 0.042 Uiso 1 1 d . U . . .
C27 C 0.1163(2) 0.9127(2) 0.10433(16) 0.0275(4) Uani 1 1 d . . . . .
H27A H 0.109(3) 0.876(3) 0.153(2) 0.041 Uiso 1 1 d . U . . .
H27B H 0.007(3) 0.889(3) 0.063(2) 0.041 Uiso 1 1 d . U . . .
H27C H 0.137(3) 1.007(3) 0.1320(19) 0.041 Uiso 1 1 d . U . . .
C11 C 0.3797(9) 0.3392(6) 0.3417(6) 0.0285(12) Uani 0.587(19) 1 d D U P A 1
H11A H 0.310776 0.268900 0.289102 0.043 Uiso 0.587(19) 1 calc R U P A 1
H11B H 0.309826 0.382641 0.387241 0.043 Uiso 0.587(19) 1 calc R U P A 1
H11C H 0.466600 0.299096 0.374085 0.043 Uiso 0.587(19) 1 calc R U P A 1
C12 C 0.5660(13) 0.3694(10) 0.2294(8) 0.0318(17) Uani 0.587(19) 1 d D U P A 1
H12A H 0.492661 0.302337 0.176758 0.048 Uiso 0.587(19) 1 calc R U P A 1
H12B H 0.647473 0.324407 0.261428 0.048 Uiso 0.587(19) 1 calc R U P A 1
H12C H 0.624354 0.433340 0.204048 0.048 Uiso 0.587(19) 1 calc R U P A 1
C13 C 0.5829(8) 0.5435(6) 0.3838(5) 0.0296(12) Uani 0.587(19) 1 d D U P A 1
H13A H 0.631036 0.615163 0.361243 0.044 Uiso 0.587(19) 1 calc R U P A 1
H13B H 0.672015 0.495922 0.406654 0.044 Uiso 0.587(19) 1 calc R U P A 1
H13C H 0.523309 0.582651 0.436053 0.044 Uiso 0.587(19) 1 calc R U P A 1
C15 C 0.0793(10) 0.3333(7) 0.2180(5) 0.0321(18) Uani 0.350(9) 1 d D U P B 1
H15A H -0.022608 0.291839 0.172497 0.048 Uiso 0.350(9) 1 calc R U P B 1
H15B H 0.051223 0.371552 0.281534 0.048 Uiso 0.350(9) 1 calc R U P B 1
H15C H 0.155447 0.265078 0.220558 0.048 Uiso 0.350(9) 1 calc R U P B 1
C16 C 0.2090(11) 0.3728(8) 0.0870(5) 0.0272(16) Uani 0.350(9) 1 d D U P B 1
H16A H 0.272827 0.436776 0.064242 0.041 Uiso 0.350(9) 1 calc R U P B 1
H16B H 0.106500 0.335086 0.041066 0.041 Uiso 0.350(9) 1 calc R U P B 1
H16C H 0.275900 0.300245 0.093641 0.041 Uiso 0.350(9) 1 calc R U P B 1
C17 C 0.0421(8) 0.5415(6) 0.1680(7) 0.0274(16) Uani 0.350(9) 1 d D U P B 1
H17A H 0.098452 0.613891 0.149544 0.041 Uiso 0.350(9) 1 calc R U P B 1
H17B H -0.002705 0.579653 0.226492 0.041 Uiso 0.350(9) 1 calc R U P B 1
H17C H -0.049095 0.493316 0.116516 0.041 Uiso 0.350(9) 1 calc R U P B 1
C11' C 0.4126(14) 0.3757(13) 0.3738(9) 0.037(2) Uani 0.413(19) 1 d D U P A 2
H11D H 0.394116 0.443589 0.431117 0.055 Uiso 0.413(19) 1 calc R U P A 2
H11E H 0.502309 0.324506 0.391112 0.055 Uiso 0.413(19) 1 calc R U P A 2
H11F H 0.310178 0.314731 0.345516 0.055 Uiso 0.413(19) 1 calc R U P A 2
C12' C 0.5284(17) 0.3433(13) 0.2220(9) 0.029(2) Uani 0.413(19) 1 d D U P A 2
H12D H 0.561173 0.387949 0.176106 0.044 Uiso 0.413(19) 1 calc R U P A 2
H12E H 0.441310 0.269002 0.189146 0.044 Uiso 0.413(19) 1 calc R U P A 2
H12F H 0.625246 0.308287 0.250269 0.044 Uiso 0.413(19) 1 calc R U P A 2
C13' C 0.6139(11) 0.5480(8) 0.3559(9) 0.0336(19) Uani 0.413(19) 1 d D U P A 2
H13D H 0.697698 0.502778 0.386099 0.050 Uiso 0.413(19) 1 calc R U P A 2
H13E H 0.578407 0.619726 0.405087 0.050 Uiso 0.413(19) 1 calc R U P A 2
H13F H 0.661871 0.586502 0.310880 0.050 Uiso 0.413(19) 1 calc R U P A 2
C15' C 0.0260(5) 0.3937(4) 0.2317(2) 0.0307(10) Uani 0.650(9) 1 d D U P B 2
H15D H 0.072540 0.338419 0.270735 0.046 Uiso 0.650(9) 1 calc R U P B 2
H15E H -0.063578 0.339566 0.181497 0.046 Uiso 0.650(9) 1 calc R U P B 2
H15F H -0.018478 0.470063 0.272089 0.046 Uiso 0.650(9) 1 calc R U P B 2
C16' C 0.2004(6) 0.3311(5) 0.1048(3) 0.0314(10) Uani 0.650(9) 1 d D U P B 2
H16D H 0.103088 0.304211 0.053673 0.047 Uiso 0.650(9) 1 calc R U P B 2
H16E H 0.225168 0.254744 0.128909 0.047 Uiso 0.650(9) 1 calc R U P B 2
H16F H 0.296463 0.360224 0.079649 0.047 Uiso 0.650(9) 1 calc R U P B 2
C17' C 0.0816(5) 0.5456(4) 0.1367(3) 0.0266(8) Uani 0.650(9) 1 d D U P B 2
H17D H 0.063799 0.626000 0.185857 0.040 Uiso 0.650(9) 1 calc R U P B 2
H17E H -0.025594 0.502546 0.097603 0.040 Uiso 0.650(9) 1 calc R U P B 2
H17F H 0.154689 0.571185 0.096006 0.040 Uiso 0.650(9) 1 calc R U P B 2

loop_
_atom_site_aniso_label
_atom_site_aniso_U_11
_atom_site_aniso_U_22
_atom_site_aniso_U_33
_atom_site_aniso_U_23
_atom_site_aniso_U_13
_atom_site_aniso_U_12
Ru1 0.01555(6) 0.01494(6) 0.01350(6) 0.00498(4) 0.00465(4) 0.00321(4)
O1 0.0227(6) 0.0149(5) 0.0167(5) 0.0045(4) 0.0088(4) 0.0034(4)
C1 0.0140(6) 0.0154(7) 0.0129(6) 0.0039(5) 0.0019(5) 0.0030(5)
C2 0.0151(7) 0.0156(7) 0.0148(7) 0.0024(5) 0.0016(5) 0.0026(5)
C3 0.0169(7) 0.0193(7) 0.0133(7) 0.0006(6) 0.0029(5) 0.0041(6)
C4 0.0186(7) 0.0235(8) 0.0140(7) 0.0045(6) 0.0044(6) 0.0028(6)
C5 0.0229(8) 0.0175(7) 0.0174(7) 0.0058(6) 0.0070(6) 0.0015(6)
C6 0.0193(7) 0.0152(7) 0.0141(7) 0.0032(5) 0.0044(6) 0.0041(6)
C7 0.0251(9) 0.0154(7) 0.0240(8) 0.0030(6) 0.0077(7) 0.0026(6)
C8 0.0327(10) 0.0275(9) 0.0227(9) 0.0066(7) 0.0147(8) 0.0044(8)
C9 0.0237(8) 0.0144(7) 0.0148(7) 0.0048(5) 0.0075(6) 0.0030(6)
C10 0.0342(10) 0.0191(8) 0.0242(8) 0.0096(7) 0.0098(7) 0.0111(7)
C14 0.0272(9) 0.0185(8) 0.0192(8) 0.0006(6) 0.0080(6) -0.0014(6)
C18 0.0199(9) 0.0481(13) 0.0218(9) 0.0043(8) 0.0006(7) 0.0106(8)
C19 0.0156(7) 0.0290(9) 0.0185(7) 0.0068(7) 0.0040(6) 0.0022(6)
C20 0.0173(7) 0.0279(8) 0.0185(7) 0.0083(6) 0.0064(6) 0.0046(6)
C21 0.0199(8) 0.0220(8) 0.0156(7) 0.0072(6) 0.0062(6) 0.0024(6)
C22 0.0157(7) 0.0197(7) 0.0195(7) 0.0103(6) 0.0034(6) 0.0007(6)
C23 0.0200(8) 0.0170(7) 0.0207(8) 0.0084(6) 0.0048(6) 0.0013(6)
C24 0.0175(7) 0.0223(8) 0.0201(8) 0.0059(6) 0.0040(6) -0.0012(6)
C25 0.0185(8) 0.0189(8) 0.0225(8) 0.0078(6) -0.0008(6) 0.0009(6)
C26 0.0290(10) 0.0318(10) 0.0256(9) 0.0149(8) -0.0018(8) 0.0055(8)
C27 0.0188(8) 0.0284(10) 0.0343(10) 0.0079(8) 0.0028(7) 0.0040(7)
C11 0.044(3) 0.024(2) 0.025(2) 0.0136(19) 0.014(2) 0.0149(18)
C12 0.032(4) 0.032(3) 0.033(3) 0.006(2) 0.011(3) 0.014(3)
C13 0.035(2) 0.032(2) 0.023(2) 0.0119(19) -0.0009(18) 0.0141(16)
C15 0.037(4) 0.025(3) 0.031(3) 0.003(3) 0.010(3) -0.007(3)
C16 0.032(3) 0.015(3) 0.027(3) -0.005(2) 0.004(2) -0.003(3)
C17 0.017(3) 0.026(3) 0.032(4) -0.004(3) 0.003(2) 0.004(2)
C11' 0.049(4) 0.040(4) 0.030(4) 0.023(4) 0.007(4) 0.014(3)
C12' 0.025(5) 0.034(5) 0.032(4) 0.012(3) 0.005(3) 0.017(4)
C13' 0.046(4) 0.030(3) 0.027(4) 0.013(3) -0.004(3) 0.013(3)
C15' 0.0321(18) 0.0273(19) 0.0279(16) 0.0000(13) 0.0102(13) -0.0074(14)
C16' 0.0357(18) 0.0191(18) 0.032(2) -0.0064(15) 0.0110(15) -0.0021(17)
C17' 0.0225(17) 0.0311(16) 0.0217(17) 0.0015(13) 0.0022(12) 0.0020(13)

loop_
_atom_type_symbol
_atom_type_description
_atom_type_scat_dispersion_real
_atom_type_scat_dispersion_imag
_atom_type_scat_source
C C 0.0033 0.0016 'International Tables Vol C Tables 4.2.6.8 and 6.1.1.4'
H H 0.0000 0.0000 'International Tables Vol C Tables 4.2.6.8 and 6.1.1.4'
O O 0.0106 0.0060 'International Tables Vol C Tables 4.2.6.8 and 6.1.1.4'
Ru Ru -1.2594 0.8363 'International Tables Vol C Tables 4.2.6.8 and 6.1.1.4'

loop_
_geom_angle_atom_site_label_1
_geom_angle_atom_site_label_2
_geom_angle_atom_site_label_3
_geom_angle
_geom_angle_site_symmetry_1
_geom_angle_site_symmetry_3
_geom_angle_publ_flag
O1 Ru1 C1 81.32(5) . . ?
O1 Ru1 C19 122.91(6) . . ?
O1 Ru1 C20 99.43(6) . . ?
O1 Ru1 C21 98.40(6) . . ?
O1 Ru1 C22 120.85(6) . . ?
O1 Ru1 C23 158.30(6) . . ?
O1 Ru1 C24 160.34(6) . . ?
C1 Ru1 C19 128.47(6) . . ?
C1 Ru1 C20 162.96(6) . . ?
C1 Ru1 C21 160.43(6) . . ?
C1 Ru1 C22 125.94(6) . . ?
C1 Ru1 C23 106.56(6) . . ?
C1 Ru1 C24 107.56(6) . . ?
C19 Ru1 C20 37.80(6) . . ?
C19 Ru1 C21 68.01(6) . . ?
C19 Ru1 C23 68.38(7) . . ?
C19 Ru1 C24 38.00(7) . . ?
C21 Ru1 C20 36.58(6) . . ?
C22 Ru1 C19 82.96(6) . . ?
C22 Ru1 C20 68.35(6) . . ?
C22 Ru1 C21 38.31(6) . . ?
C22 Ru1 C23 38.27(6) . . ?
C22 Ru1 C24 68.69(6) . . ?
C23 Ru1 C20 78.99(7) . . ?
C23 Ru1 C21 67.30(6) . . ?
C23 Ru1 C24 37.03(6) . . ?
C24 Ru1 C20 66.87(7) . . ?
C24 Ru1 C21 79.10(6) . . ?
C9 O1 Ru1 122.42(9) . . ?
C2 C1 Ru1 131.38(12) . . ?
C6 C1 Ru1 111.86(11) . . ?
C6 C1 C2 116.76(14) . . ?
C1 C2 C7 122.67(15) . . ?
C3 C2 C1 120.36(15) . . ?
C3 C2 C7 116.96(14) . . ?
C2 C3 H3 118.6(14) . . ?
C4 C3 C2 122.40(15) . . ?
C4 C3 H3 119.0(14) . . ?
C3 C4 C5 118.13(15) . . ?
C3 C4 C8 120.89(16) . . ?
C5 C4 C8 120.97(16) . . ?
C4 C5 H5 117.4(14) . . ?
C4 C5 C6 121.20(15) . . ?
C6 C5 H5 121.4(14) . . ?
C1 C6 C9 116.61(14) . . ?
C5 C6 C1 121.14(14) . . ?
C5 C6 C9 122.25(14) . . ?
C2 C7 H7A 112.2(16) . . ?
C2 C7 H7B 112.8(14) . . ?
C2 C7 H7C 110.4(15) . . ?
H7A C7 H7B 107(2) . . ?
H7A C7 H7C 106(2) . . ?
H7B C7 H7C 108(2) . . ?
C4 C8 H8A 113.5(18) . . ?
C4 C8 H8B 117.6(18) . . ?
C4 C8 H8C 110.0(18) . . ?
H8A C8 H8B 113(2) . . ?
H8A C8 H8C 104(2) . . ?
H8B C8 H8C 96(2) . . ?
O1 C9 C6 107.68(13) . . ?
O1 C9 C10 103.85(13) . . ?
O1 C9 C14 103.99(12) . . ?
C6 C9 C10 111.15(13) . . ?
C6 C9 C14 110.17(13) . . ?
C10 C9 C14 118.99(13) . . ?
C11 C10 C9 113.2(3) . . ?
C12 C10 C9 112.9(5) . . ?
C12 C10 C11 106.6(5) . . ?
C13 C10 C9 109.0(3) . . ?
C13 C10 C11 107.7(3) . . ?
C13 C10 C12 107.1(4) . . ?
C11' C10 C9 119.1(4) . . ?
C11' C10 C12' 109.5(7) . . ?
C11' C10 C13' 105.3(4) . . ?
C12' C10 C9 110.5(7) . . ?
C12' C10 C13' 105.0(6) . . ?
C13' C10 C9 106.4(3) . . ?
C15 C14 C9 114.7(3) . . ?
C15 C14 C16 104.7(4) . . ?
C16 C14 C9 109.6(3) . . ?
C17 C14 C9 110.3(3) . . ?
C17 C14 C15 110.4(4) . . ?
C17 C14 C16 106.9(4) . . ?
C15' C14 C9 116.82(18) . . ?
C15' C14 C17' 104.5(2) . . ?
C16' C14 C9 113.0(2) . . ?
C16' C14 C15' 108.7(2) . . ?
C16' C14 C17' 105.8(3) . . ?
C17' C14 C9 107.02(18) . . ?
H18A C18 H18B 109(2) . . ?
H18A C18 H18C 109(2) . . ?
H18B C18 H18C 106(2) . . ?
C19 C18 H18A 111.4(17) . . ?
C19 C18 H18B 109.1(18) . . ?
C19 C18 H18C 112.5(17) . . ?
C18 C19 Ru1 126.33(14) . . ?
C20 C19 Ru1 74.25(10) . . ?
C20 C19 C18 120.95(16) . . ?
C24 C19 Ru1 73.26(10) . . ?
C24 C19 C18 120.05(16) . . ?
C24 C19 C20 118.91(16) . . ?
Ru1 C20 H20 134.5 . . ?
C19 C20 Ru1 67.95(9) . . ?
C19 C20 H20 119.9 . . ?
C21 C20 Ru1 71.11(9) . . ?
C21 C20 C19 120.18(16) . . ?
C21 C20 H20 119.9 . . ?
Ru1 C21 H21 128.8(13) . . ?
C20 C21 Ru1 72.31(10) . . ?
C20 C21 H21 121.9(13) . . ?
C20 C21 C22 120.50(16) . . ?
C22 C21 Ru1 67.66(9) . . ?
C22 C21 H21 117.4(13) . . ?
C21 C22 Ru1 74.03(9) . . ?
C21 C22 C25 119.15(15) . . ?
C23 C22 Ru1 73.56(9) . . ?
C23 C22 C21 118.35(15) . . ?
C23 C22 C25 122.30(15) . . ?
C25 C22 Ru1 127.34(11) . . ?
Ru1 C23 H23 126.3(14) . . ?
C22 C23 Ru1 68.17(9) . . ?
C22 C23 H23 118.7(15) . . ?
C24 C23 Ru1 71.70(10) . . ?
C24 C23 C22 120.36(16) . . ?
C24 C23 H23 120.4(15) . . ?
Ru1 C24 H24 125.9(14) . . ?
C19 C24 Ru1 68.75(10) . . ?
C19 C24 H24 118.5(14) . . ?
C23 C24 Ru1 71.27(10) . . ?
C23 C24 C19 120.29(16) . . ?
C23 C24 H24 120.7(14) . . ?
C22 C25 H25 106.8(14) . . ?
C22 C25 C26 109.55(15) . . ?
C22 C25 C27 112.92(15) . . ?
C26 C25 H25 107.0(14) . . ?
C27 C25 H25 108.8(14) . . ?
C27 C25 C26 111.55(16) . . ?
C25 C26 H26A 110.6(17) . . ?
C25 C26 H26B 111.0(16) . . ?
C25 C26 H26C 109.8(17) . . ?
H26A C26 H26B 107(2) . . ?
H26A C26 H26C 111(2) . . ?
H26B C26 H26C 108(2) . . ?
C25 C27 H27A 111.4(17) . . ?
C25 C27 H27B 110.1(16) . . ?
C25 C27 H27C 112.2(16) . . ?
H27A C27 H27B 106(2) . . ?
H27A C27 H27C 107(2) . . ?
H27B C27 H27C 110(2) . . ?
C10 C11 H11A 109.5 . . ?
C10 C11 H11B 109.5 . . ?
C10 C11 H11C 109.5 . . ?
H11A C11 H11B 109.5 . . ?
H11A C11 H11C 109.5 . . ?
H11B C11 H11C 109.5 . . ?
C10 C12 H12A 109.5 . . ?
C10 C12 H12B 109.5 . . ?
C10 C12 H12C 109.5 . . ?
H12A C12 H12B 109.5 . . ?
H12A C12 H12C 109.5 . . ?
H12B C12 H12C 109.5 . . ?
C10 C13 H13A 109.5 . . ?
C10 C13 H13B 109.5 . . ?
C10 C13 H13C 109.5 . . ?
H13A C13 H13B 109.5 . . ?
H13A C13 H13C 109.5 . . ?
H13B C13 H13C 109.5 . . ?
C14 C15 H15A 109.5 . . ?
C14 C15 H15B 109.5 . . ?
C14 C15 H15C 109.5 . . ?
H15A C15 H15B 109.5 . . ?
H15A C15 H15C 109.5 . . ?
H15B C15 H15C 109.5 . . ?
C14 C16 H16A 109.5 . . ?
C14 C16 H16B 109.5 . . ?
C14 C16 H16C 109.5 . . ?
H16A C16 H16B 109.5 . . ?
H16A C16 H16C 109.5 . . ?
H16B C16 H16C 109.5 . . ?
C14 C17 H17A 109.5 . . ?
C14 C17 H17B 109.5 . . ?
C14 C17 H17C 109.5 . . ?
H17A C17 H17B 109.5 . . ?
H17A C17 H17C 109.5 . . ?
H17B C17 H17C 109.5 . . ?
C10 C11' H11D 109.5 . . ?
C10 C11' H11E 109.5 . . ?
C10 C11' H11F 109.5 . . ?
H11D C11' H11E 109.5 . . ?
H11D C11' H11F 109.5 . . ?
H11E C11' H11F 109.5 . . ?
C10 C12' H12D 109.5 . . ?
C10 C12' H12E 109.5 . . ?
C10 C12' H12F 109.5 . . ?
H12D C12' H12E 109.5 . . ?
H12D C12' H12F 109.5 . . ?
H12E C12' H12F 109.5 . . ?
C10 C13' H13D 109.5 . . ?
C10 C13' H13E 109.5 . . ?
C10 C13' H13F 109.5 . . ?
H13D C13' H13E 109.5 . . ?
H13D C13' H13F 109.5 . . ?
H13E C13' H13F 109.5 . . ?
C14 C15' H15D 109.5 . . ?
C14 C15' H15E 109.5 . . ?
C14 C15' H15F 109.5 . . ?
H15D C15' H15E 109.5 . . ?
H15D C15' H15F 109.5 . . ?
H15E C15' H15F 109.5 . . ?
C14 C16' H16D 109.5 . . ?
C14 C16' H16E 109.5 . . ?
C14 C16' H16F 109.5 . . ?
H16D C16' H16E 109.5 . . ?
H16D C16' H16F 109.5 . . ?
H16E C16' H16F 109.5 . . ?
C14 C17' H17D 109.5 . . ?
C14 C17' H17E 109.5 . . ?
C14 C17' H17F 109.5 . . ?
H17D C17' H17E 109.5 . . ?
H17D C17' H17F 109.5 . . ?
H17E C17' H17F 109.5 . . ?

loop_
_geom_bond_atom_site_label_1
_geom_bond_atom_site_label_2
_geom_bond_distance
_geom_bond_site_symmetry_2
_geom_bond_publ_flag
Ru1 O1 1.9099(12) . ?
Ru1 C1 2.0684(15) . ?
Ru1 C19 2.1518(17) . ?
Ru1 C20 2.2344(17) . ?
Ru1 C21 2.2189(16) . ?
Ru1 C22 2.1347(16) . ?
Ru1 C23 2.2055(17) . ?
Ru1 C24 2.2109(18) . ?
O1 C9 1.4211(19) . ?
C1 C2 1.422(2) . ?
C1 C6 1.421(2) . ?
C2 C3 1.392(2) . ?
C2 C7 1.504(2) . ?
C3 H3 0.93(2) . ?
C3 C4 1.385(2) . ?
C4 C5 1.388(2) . ?
C4 C8 1.505(2) . ?
C5 H5 0.94(2) . ?
C5 C6 1.398(2) . ?
C6 C9 1.525(2) . ?
C7 H7A 0.89(3) . ?
C7 H7B 1.00(3) . ?
C7 H7C 0.93(3) . ?
C8 H8A 0.88(3) . ?
C8 H8B 0.87(3) . ?
C8 H8C 0.88(3) . ?
C9 C10 1.602(2) . ?
C9 C14 1.606(2) . ?
C10 C11 1.547(4) . ?
C10 C12 1.540(5) . ?
C10 C13 1.532(5) . ?
C10 C11' 1.528(6) . ?
C10 C12' 1.540(6) . ?
C10 C13' 1.552(6) . ?
C14 C15 1.548(5) . ?
C14 C16 1.550(6) . ?
C14 C17 1.501(5) . ?
C14 C15' 1.545(3) . ?
C14 C16' 1.515(4) . ?
C14 C17' 1.555(4) . ?
C18 H18A 0.98(3) . ?
C18 H18B 0.94(3) . ?
C18 H18C 0.95(3) . ?
C18 C19 1.502(3) . ?
C19 C20 1.423(2) . ?
C19 C24 1.421(2) . ?
C20 H20 0.9500 . ?
C20 C21 1.398(2) . ?
C21 H21 0.96(2) . ?
C21 C22 1.431(2) . ?
C22 C23 1.424(2) . ?
C22 C25 1.511(2) . ?
C23 H23 0.90(2) . ?
C23 C24 1.402(2) . ?
C24 H24 0.94(2) . ?
C25 H25 0.95(2) . ?
C25 C26 1.533(3) . ?
C25 C27 1.520(3) . ?
C26 H26A 0.94(3) . ?
C26 H26B 0.99(3) . ?
C26 H26C 0.94(3) . ?
C27 H27A 0.91(3) . ?
C27 H27B 0.98(3) . ?
C27 H27C 0.95(3) . ?
C11 H11A 0.9800 . ?
C11 H11B 0.9800 . ?
C11 H11C 0.9800 . ?
C12 H12A 0.9800 . ?
C12 H12B 0.9800 . ?
C12 H12C 0.9800 . ?
C13 H13A 0.9800 . ?
C13 H13B 0.9800 . ?
C13 H13C 0.9800 . ?
C15 H15A 0.9800 . ?
C15 H15B 0.9800 . ?
C15 H15C 0.9800 . ?
C16 H16A 0.9800 . ?
C16 H16B 0.9800 . ?
C16 H16C 0.9800 . ?
C17 H17A 0.9800 . ?
C17 H17B 0.9800 . ?
C17 H17C 0.9800 . ?
C11' H11D 0.9800 . ?
C11' H11E 0.9800 . ?
C11' H11F 0.9800 . ?
C12' H12D 0.9800 . ?
C12' H12E 0.9800 . ?
C12' H12F 0.9800 . ?
C13' H13D 0.9800 . ?
C13' H13E 0.9800 . ?
C13' H13F 0.9800 . ?
C15' H15D 0.9800 . ?
C15' H15E 0.9800 . ?
C15' H15F 0.9800 . ?
C16' H16D 0.9800 . ?
C16' H16E 0.9800 . ?
C16' H16F 0.9800 . ?
C17' H17D 0.9800 . ?
C17' H17E 0.9800 . ?
C17' H17F 0.9800 . ?

loop_
_geom_torsion_atom_site_label_1
_geom_torsion_atom_site_label_2
_geom_torsion_atom_site_label_3
_geom_torsion_atom_site_label_4
_geom_torsion
_geom_torsion_site_symmetry_1
_geom_torsion_site_symmetry_2
_geom_torsion_site_symmetry_3
_geom_torsion_site_symmetry_4
_geom_torsion_publ_flag
Ru1 O1 C9 C6 2.62(17) . . . . ?
Ru1 O1 C9 C10 -115.32(12) . . . . ?
Ru1 O1 C9 C14 119.52(11) . . . . ?
Ru1 C1 C2 C3 -178.74(12) . . . . ?
Ru1 C1 C2 C7 2.4(2) . . . . ?
Ru1 C1 C6 C5 177.88(13) . . . . ?
Ru1 C1 C6 C9 -2.19(18) . . . . ?
Ru1 C19 C20 C21 50.23(15) . . . . ?
Ru1 C19 C24 C23 -51.24(15) . . . . ?
Ru1 C20 C21 C22 49.39(14) . . . . ?
Ru1 C21 C22 C23 60.73(13) . . . . ?
Ru1 C21 C22 C25 -124.25(15) . . . . ?
Ru1 C22 C23 C24 51.20(15) . . . . ?
Ru1 C22 C25 C26 -173.50(13) . . . . ?
Ru1 C22 C25 C27 61.5(2) . . . . ?
Ru1 C23 C24 C19 50.11(15) . . . . ?
O1 C9 C10 C11 -161.1(3) . . . . ?
O1 C9 C10 C12 -39.9(5) . . . . ?
O1 C9 C10 C13 79.0(4) . . . . ?
O1 C9 C10 C11' 177.2(7) . . . . ?
O1 C9 C10 C12' -54.8(6) . . . . ?
O1 C9 C10 C13' 58.6(6) . . . . ?
O1 C9 C14 C15 157.5(4) . . . . ?
O1 C9 C14 C16 40.1(4) . . . . ?
O1 C9 C14 C17 -77.2(5) . . . . ?
O1 C9 C14 C15' -169.8(2) . . . . ?
O1 C9 C14 C16' 62.9(3) . . . . ?
O1 C9 C14 C17' -53.2(2) . . . . ?
C1 C2 C3 C4 0.7(2) . . . . ?
C1 C6 C9 O1 0.0(2) . . . . ?
C1 C6 C9 C10 113.12(16) . . . . ?
C1 C6 C9 C14 -112.80(16) . . . . ?
C2 C1 C6 C5 -1.3(2) . . . . ?
C2 C1 C6 C9 178.58(14) . . . . ?
C2 C3 C4 C5 -0.6(2) . . . . ?
C2 C3 C4 C8 -179.30(17) . . . . ?
C3 C4 C5 C6 -0.5(3) . . . . ?
C4 C5 C6 C1 1.5(3) . . . . ?
C4 C5 C6 C9 -178.46(16) . . . . ?
C5 C6 C9 O1 179.92(15) . . . . ?
C5 C6 C9 C10 -67.0(2) . . . . ?
C5 C6 C9 C14 67.1(2) . . . . ?
C6 C1 C2 C3 0.3(2) . . . . ?
C6 C1 C2 C7 -178.58(15) . . . . ?
C6 C9 C10 C11 83.4(4) . . . . ?
C6 C9 C10 C12 -155.4(5) . . . . ?
C6 C9 C10 C13 -36.5(4) . . . . ?
C6 C9 C10 C11' 61.7(7) . . . . ?
C6 C9 C10 C12' -170.3(6) . . . . ?
C6 C9 C10 C13' -56.9(6) . . . . ?
C6 C9 C14 C15 -87.4(4) . . . . ?
C6 C9 C14 C16 155.3(4) . . . . ?
C6 C9 C14 C17 37.9(5) . . . . ?
C6 C9 C14 C15' -54.7(3) . . . . ?
C6 C9 C14 C16' 178.0(3) . . . . ?
C6 C9 C14 C17' 61.9(2) . . . . ?
C7 C2 C3 C4 179.62(16) . . . . ?
C8 C4 C5 C6 178.23(17) . . . . ?
C10 C9 C14 C15 42.6(4) . . . . ?
C10 C9 C14 C16 -74.7(4) . . . . ?
C10 C9 C14 C17 168.0(4) . . . . ?
C10 C9 C14 C15' 75.3(3) . . . . ?
C10 C9 C14 C16' -52.0(3) . . . . ?
C10 C9 C14 C17' -168.1(2) . . . . ?
C14 C9 C10 C11 -46.2(4) . . . . ?
C14 C9 C10 C12 75.1(5) . . . . ?
C14 C9 C10 C13 -166.1(4) . . . . ?
C14 C9 C10 C11' -67.8(7) . . . . ?
C14 C9 C10 C12' 60.1(6) . . . . ?
C14 C9 C10 C13' 173.5(6) . . . . ?
C18 C19 C20 Ru1 123.27(19) . . . . ?
C18 C19 C20 C21 173.51(18) . . . . ?
C18 C19 C24 Ru1 -122.73(18) . . . . ?
C18 C19 C24 C23 -173.97(18) . . . . ?
C19 C20 C21 Ru1 -48.85(15) . . . . ?
C19 C20 C21 C22 0.5(3) . . . . ?
C20 C19 C24 Ru1 60.66(15) . . . . ?
C20 C19 C24 C23 9.4(3) . . . . ?
C20 C21 C22 Ru1 -51.44(15) . . . . ?
C20 C21 C22 C23 9.3(2) . . . . ?
C20 C21 C22 C25 -175.69(15) . . . . ?
C21 C22 C23 Ru1 -60.98(13) . . . . ?
C21 C22 C23 C24 -9.8(2) . . . . ?
C21 C22 C25 C26 -81.82(19) . . . . ?
C21 C22 C25 C27 153.20(16) . . . . ?
C22 C23 C24 Ru1 -49.64(14) . . . . ?
C22 C23 C24 C19 0.5(3) . . . . ?
C23 C22 C25 C26 93.0(2) . . . . ?
C23 C22 C25 C27 -32.0(2) . . . . ?
C24 C19 C20 Ru1 -60.15(15) . . . . ?
C24 C19 C20 C21 -9.9(3) . . . . ?
C25 C22 C23 Ru1 124.16(15) . . . . ?
C25 C22 C23 C24 175.36(16) . . . . ?
